data_4122135
loop_
_publ_author_name
'Pinkowicz, Dawid'
'Southerland, Heather'
'Wang, Xin-Yi'
'Dunbar, Kim R.'

_publ_section_title
;
 Record antiferromagnetic coupling for a 3d/4d cyanide-bridged compound.
;
_journal_issue 28
_journal_name_full 'Journal of the American Chemical Society'
_journal_page_first 9922
_journal_page_last 9924
_journal_paper_doi 10.1021/ja5044352
_journal_volume 136
_journal_year 2014
_chemical_formula_sum 'C124 H96 Mo2 N26 O12 V3'
_chemical_formula_weight 2486.97
_chemical_name_systematic
;
 ?
;
_space_group_IT_number 14
_symmetry_cell_setting monoclinic
_symmetry_space_group_name_Hall '-P 2ybc'
_symmetry_space_group_name_H-M 'P 1 21/c 1'
_atom_sites_solution_hydrogens geom
_atom_sites_solution_primary direct
_atom_sites_solution_secondary difmap
_audit_creation_method SHELXL-97
_cell_angle_alpha 90.00
_cell_angle_beta 98.171(2)
_cell_angle_gamma 90.00
_cell_formula_units_Z 4
_cell_length_a 19.550(3)
_cell_length_b 25.687(4)
_cell_length_c 24.744(4)
_cell_measurement_temperature 110(2)
_cell_volume 12300(3)
_computing_structure_refinement 'SHELXL-97 (Sheldrick, 2008)'
_diffrn_ambient_temperature 110(2)
_diffrn_measured_fraction_theta_full 0.997
_diffrn_measured_fraction_theta_max 0.997
_diffrn_radiation_monochromator graphite
_diffrn_radiation_source 'fine-focus sealed tube'
_diffrn_radiation_type MoK\a
_diffrn_radiation_wavelength 0.71073
_diffrn_reflns_av_R_equivalents 0.1307
_diffrn_reflns_av_sigmaI/netI 0.1186
_diffrn_reflns_limit_h_max 23
_diffrn_reflns_limit_h_min -23
_diffrn_reflns_limit_k_max 30
_diffrn_reflns_limit_k_min -30
_diffrn_reflns_limit_l_max 29
_diffrn_reflns_limit_l_min -29
_diffrn_reflns_number 112421
_diffrn_reflns_theta_full 25.00
_diffrn_reflns_theta_max 25.00
_diffrn_reflns_theta_min 2.09
_exptl_absorpt_coefficient_mu 0.487
_exptl_absorpt_correction_T_max 0.9529
_exptl_absorpt_correction_T_min 0.8597
_exptl_absorpt_correction_type multi-scan
_exptl_absorpt_process_details SADABS
_exptl_crystal_colour blue
_exptl_crystal_density_diffrn 1.343
_exptl_crystal_density_method 'not measured'
_exptl_crystal_description needle
_exptl_crystal_F_000 5084
_exptl_crystal_size_max 0.32
_exptl_crystal_size_mid 0.22
_exptl_crystal_size_min 0.10
_refine_diff_density_max 1.962
_refine_diff_density_min -0.761
_refine_diff_density_rms 0.144
_refine_ls_extinction_method none
_refine_ls_goodness_of_fit_ref 1.196
_refine_ls_hydrogen_treatment riding
_refine_ls_matrix_type full
_refine_ls_number_parameters 1504
_refine_ls_number_reflns 21612
_refine_ls_number_restraints 110
_refine_ls_restrained_S_all 1.196
_refine_ls_R_factor_all 0.2270
_refine_ls_R_factor_gt 0.0979
_refine_ls_shift/su_max 0.005
_refine_ls_shift/su_mean 0.000
_refine_ls_structure_factor_coef Fsqd
_refine_ls_weighting_details 'calc w=1/[\s^2^(Fo^2^)+(0.0843P)^2^+171.2929P] where P=(Fo^2^+2Fc^2^)/3'
_refine_ls_weighting_scheme calc
_refine_ls_wR_factor_gt 0.2213
_refine_ls_wR_factor_ref 0.3480
_reflns_number_gt 10307
_reflns_number_total 21612
_reflns_threshold_expression >2\s(I)
_cod_data_source_file ja5044352_si_001.cif
_cod_data_source_block v3mo2
_cod_depositor_comments 'Adding full bibliography for 4122135.cif.'
_cod_original_sg_symbol_H-M P21/c
_cod_database_code 4122135

loop_
_symmetry_equiv_pos_as_xyz
'x, y, z'
'-x, y+1/2, -z+1/2'
'-x, -y, -z'
'x, -y-1/2, z-1/2'

loop_
_atom_site_label
_atom_site_type_symbol
_atom_site_fract_x
_atom_site_fract_y
_atom_site_fract_z
_atom_site_U_iso_or_equiv
_atom_site_adp_type
_atom_site_occupancy
_atom_site_symmetry_multiplicity
_atom_site_calc_flag
_atom_site_refinement_flags
Mo1 Mo 0.35899(6) 1.01812(4) 0.24291(5) 0.0431(3) Uani 1 1 d .
Mo2 Mo 0.17647(5) 0.84459(4) 0.37130(5) 0.0412(3) Uani 1 1 d .
V1 V 0.44364(10) 0.87283(8) 0.38717(8) 0.0362(5) Uani 1 1 d .
V2 V 0.13674(10) 1.04522(8) 0.33743(9) 0.0388(5) Uani 1 1 d .
V3 V 0.20355(11) 0.86237(8) 0.16371(9) 0.0457(6) Uani 1 1 d .
C1 C 0.3901(6) 0.9687(5) 0.3122(5) 0.041(3) Uani 1 1 d .
C2 C 0.3119(6) 0.9504(5) 0.2048(5) 0.039(3) Uani 1 1 d .
C3 C 0.2640(7) 1.0335(4) 0.2721(5) 0.039(3) Uani 1 1 d .
C4 C 0.3255(8) 1.0619(5) 0.1696(6) 0.056(4) Uani 1 1 d .
C5 C 0.3965(6) 1.0894(5) 0.2848(6) 0.046(3) Uani 1 1 d .
C6 C 0.4599(9) 1.0029(6) 0.2201(8) 0.076(5) Uani 1 1 d .
C7 C 0.2864(6) 0.8444(4) 0.3759(5) 0.037(3) Uani 1 1 d .
C8 C 0.1711(6) 0.8547(4) 0.2843(6) 0.039(3) Uani 1 1 d .
C9 C 0.1710(6) 0.9285(5) 0.3750(5) 0.041(3) Uani 1 1 d .
C10 C 0.1821(6) 0.7604(6) 0.3597(7) 0.062(4) Uani 1 1 d .
C11 C 0.1849(8) 0.8343(7) 0.4582(7) 0.067(4) Uani 1 1 d .
C12 C 0.0631(7) 0.8410(5) 0.3646(6) 0.053(4) Uani 1 1 d .
C13 C 0.3814(6) 0.8921(5) 0.4966(5) 0.042(3) Uani 1 1 d .
H13A H 0.3406 0.8763 0.4784 0.050 Uiso 1 1 calc R
C14 C 0.3805(7) 0.9071(5) 0.5504(5) 0.042(3) Uani 1 1 d .
C15 C 0.4410(7) 0.9309(5) 0.5783(5) 0.047(3) Uani 1 1 d .
C16 C 0.4959(7) 0.9366(4) 0.5493(5) 0.041(3) Uani 1 1 d .
C17 C 0.4922(6) 0.9212(4) 0.4958(5) 0.039(3) Uani 1 1 d .
C18 C 0.5587(8) 0.9608(5) 0.5737(6) 0.052(4) Uani 1 1 d .
H18A H 0.5633 0.9714 0.6109 0.063 Uiso 1 1 calc R
C19 C 0.6106(7) 0.9688(5) 0.5454(6) 0.053(4) Uani 1 1 d .
H19A H 0.6506 0.9863 0.5628 0.064 Uiso 1 1 calc R
C20 C 0.6095(6) 0.9527(4) 0.4913(6) 0.046(3) Uani 1 1 d .
C21 C 0.5483(6) 0.9275(4) 0.4658(5) 0.039(3) Uani 1 1 d .
C22 C 0.5934(7) 0.9163(5) 0.3862(6) 0.049(3) Uani 1 1 d .
H22A H 0.5886 0.9041 0.3496 0.058 Uiso 1 1 calc R
C23 C 0.6576(6) 0.9410(5) 0.4096(7) 0.050(4) Uani 1 1 d .
C24 C 0.6629(7) 0.9590(5) 0.4624(7) 0.057(4) Uani 1 1 d .
C25 C 0.3181(8) 0.8971(5) 0.5762(6) 0.057(4) Uani 1 1 d .
H25A H 0.3250 0.9108 0.6135 0.085 Uiso 1 1 calc R
H25B H 0.3097 0.8595 0.5770 0.085 Uiso 1 1 calc R
H25C H 0.2783 0.9143 0.5550 0.085 Uiso 1 1 calc R
C26 C 0.4426(8) 0.9496(6) 0.6346(6) 0.066(4) Uani 1 1 d .
H26A H 0.3986 0.9416 0.6474 0.099 Uiso 1 1 calc R
H26B H 0.4500 0.9874 0.6357 0.099 Uiso 1 1 calc R
H26C H 0.4804 0.9325 0.6584 0.099 Uiso 1 1 calc R
C27 C 0.7115(8) 0.9452(6) 0.3732(8) 0.081(5) Uani 1 1 d .
H27A H 0.7523 0.9626 0.3927 0.122 Uiso 1 1 calc R
H27B H 0.6935 0.9655 0.3407 0.122 Uiso 1 1 calc R
H27C H 0.7243 0.9103 0.3621 0.122 Uiso 1 1 calc R
C28 C 0.7294(7) 0.9850(6) 0.4873(7) 0.066(4) Uani 1 1 d .
H28A H 0.7257 0.9957 0.5247 0.099 Uiso 1 1 calc R
H28B H 0.7379 1.0156 0.4656 0.099 Uiso 1 1 calc R
H28C H 0.7678 0.9604 0.4876 0.099 Uiso 1 1 calc R
C29 C 0.4992(6) 0.7807(5) 0.4645(5) 0.041(3) Uani 1 1 d .
H29A H 0.4819 0.8004 0.4921 0.049 Uiso 1 1 calc R
C30 C 0.5319(6) 0.7328(5) 0.4798(5) 0.044(3) Uani 1 1 d .
C31 C 0.5585(7) 0.7052(5) 0.4404(6) 0.049(3) Uani 1 1 d .
C32 C 0.5181(6) 0.7736(5) 0.3764(5) 0.038(3) Uani 1 1 d .
C33 C 0.5528(6) 0.7248(5) 0.3875(6) 0.043(3) Uani 1 1 d .
C34 C 0.5775(7) 0.7002(5) 0.3431(5) 0.053(4) Uani 1 1 d .
H34A H 0.6010 0.6679 0.3496 0.063 Uiso 1 1 calc R
C35 C 0.5082(6) 0.7937(5) 0.3221(5) 0.039(3) Uani 1 1 d .
C36 C 0.5343(7) 0.7690(5) 0.2792(5) 0.045(3) Uani 1 1 d .
C37 C 0.5695(7) 0.7198(5) 0.2919(6) 0.056(4) Uani 1 1 d .
H37A H 0.5872 0.7011 0.2638 0.068 Uiso 1 1 calc R
C38 C 0.4607(6) 0.8579(4) 0.2634(5) 0.044(3) Uani 1 1 d .
H38A H 0.4348 0.8892 0.2573 0.053 Uiso 1 1 calc R
C39 C 0.4825(6) 0.8355(5) 0.2190(5) 0.044(3) Uani 1 1 d .
C40 C 0.5236(7) 0.7896(5) 0.2259(6) 0.050(3) Uani 1 1 d .
C41 C 0.5378(7) 0.7151(5) 0.5375(5) 0.055(4) Uani 1 1 d .
H41A H 0.5613 0.6813 0.5412 0.082 Uiso 1 1 calc R
H41B H 0.4915 0.7116 0.5479 0.082 Uiso 1 1 calc R
H41C H 0.5644 0.7406 0.5612 0.082 Uiso 1 1 calc R
C42 C 0.5940(8) 0.6539(6) 0.4565(6) 0.063(4) Uani 1 1 d .
H42A H 0.5923 0.6472 0.4953 0.095 Uiso 1 1 calc R
H42B H 0.6423 0.6557 0.4502 0.095 Uiso 1 1 calc R
H42C H 0.5704 0.6258 0.4346 0.095 Uiso 1 1 calc R
C43 C 0.4661(7) 0.8605(5) 0.1647(5) 0.054(4) Uani 1 1 d .
H43A H 0.4854 0.8396 0.1374 0.080 Uiso 1 1 calc R
H43B H 0.4862 0.8955 0.1660 0.080 Uiso 1 1 calc R
H43C H 0.4158 0.8629 0.1548 0.080 Uiso 1 1 calc R
C44 C 0.5514(8) 0.7652(6) 0.1797(6) 0.066(4) Uani 1 1 d .
H44A H 0.5379 0.7859 0.1466 0.099 Uiso 1 1 calc R
H44B H 0.5328 0.7299 0.1741 0.099 Uiso 1 1 calc R
H44C H 0.6019 0.7637 0.1876 0.099 Uiso 1 1 calc R
C45 C 0.0017(7) 1.0369(5) 0.3943(6) 0.051(4) Uani 1 1 d .
H45A H -0.0180 1.0183 0.3628 0.061 Uiso 1 1 calc R
C46 C -0.0371(7) 1.0442(5) 0.4344(7) 0.057(4) Uani 1 1 d .
C47 C -0.0112(8) 1.0692(6) 0.4809(7) 0.059(4) Uani 1 1 d .
C48 C 0.0933(6) 1.0818(5) 0.4410(6) 0.044(3) Uani 1 1 d .
C49 C 0.0586(8) 1.0905(5) 0.4855(6) 0.054(4) Uani 1 1 d .
C50 C 0.0915(10) 1.1212(6) 0.5290(7) 0.071(5) Uani 1 1 d .
H50A H 0.0676 1.1271 0.5593 0.085 Uiso 1 1 calc R
C51 C 0.1628(6) 1.1029(5) 0.4412(6) 0.044(3) Uani 1 1 d .
C52 C 0.1921(7) 1.1343(5) 0.4848(6) 0.052(4) Uani 1 1 d .
C53 C 0.1553(8) 1.1428(5) 0.5302(7) 0.063(4) Uani 1 1 d .
H53A H 0.1751 1.1631 0.5605 0.076 Uiso 1 1 calc R
C54 C 0.2573(7) 1.1121(4) 0.3978(5) 0.044(3) Uani 1 1 d .
H54A H 0.2807 1.1039 0.3678 0.053 Uiso 1 1 calc R
C55 C 0.2905(6) 1.1452(5) 0.4387(6) 0.048(4) Uani 1 1 d .
C56 C 0.2591(7) 1.1558(5) 0.4826(6) 0.049(3) Uani 1 1 d .
C57 C -0.1101(7) 1.0231(6) 0.4267(8) 0.077(5) Uani 1 1 d .
H57A H -0.1320 1.0315 0.4589 0.115 Uiso 1 1 calc R
H57B H -0.1089 0.9853 0.4220 0.115 Uiso 1 1 calc R
H57C H -0.1366 1.0390 0.3943 0.115 Uiso 1 1 calc R
C58 C -0.0498(9) 1.0752(6) 0.5291(7) 0.080(5) Uani 1 1 d .
H58A H -0.0956 1.0592 0.5207 0.120 Uiso 1 1 calc R
H58B H -0.0548 1.1123 0.5370 0.120 Uiso 1 1 calc R
H58C H -0.0239 1.0580 0.5611 0.120 Uiso 1 1 calc R
C59 C 0.3601(7) 1.1666(5) 0.4305(6) 0.059(4) Uani 1 1 d .
H59A H 0.3782 1.1884 0.4618 0.089 Uiso 1 1 calc R
H59B H 0.3553 1.1876 0.3971 0.089 Uiso 1 1 calc R
H59C H 0.3921 1.1377 0.4273 0.089 Uiso 1 1 calc R
C60 C 0.2937(9) 1.1902(6) 0.5273(6) 0.072(5) Uani 1 1 d .
H60A H 0.3393 1.2006 0.5189 0.108 Uiso 1 1 calc R
H60B H 0.2991 1.1712 0.5620 0.108 Uiso 1 1 calc R
H60C H 0.2654 1.2213 0.5301 0.108 Uiso 1 1 calc R
C61 C 0.1087(7) 1.1632(5) 0.3109(6) 0.049(3) Uani 1 1 d .
H61A H 0.1509 1.1696 0.3341 0.058 Uiso 1 1 calc R
C62 C 0.0696(7) 1.2058(5) 0.2904(7) 0.059(4) Uani 1 1 d .
C63 C 0.0074(8) 1.1973(5) 0.2567(6) 0.062(4) Uani 1 1 d .
C64 C 0.0311(6) 1.1049(5) 0.2656(6) 0.045(3) Uani 1 1 d .
C65 C -0.0122(7) 1.1456(5) 0.2426(6) 0.052(4) Uani 1 1 d .
C66 C -0.0737(8) 1.1309(6) 0.2071(7) 0.076(5) Uani 1 1 d .
H66A H -0.1039 1.1575 0.1913 0.091 Uiso 1 1 calc R
C67 C 0.0129(6) 1.0522(4) 0.2527(6) 0.044(3) Uani 1 1 d .
C68 C -0.0468(7) 1.0402(5) 0.2171(6) 0.058(4) Uani 1 1 d .
C69 C -0.0898(8) 1.0817(5) 0.1955(7) 0.070(5) Uani 1 1 d .
H69A H -0.1314 1.0741 0.1720 0.083 Uiso 1 1 calc R
C70 C 0.0441(6) 0.9660(5) 0.2638(5) 0.045(3) Uani 1 1 d .
H70A H 0.0756 0.9403 0.2799 0.054 Uiso 1 1 calc R
C71 C -0.0130(7) 0.9489(5) 0.2279(6) 0.053(4) Uani 1 1 d .
C72 C -0.0615(7) 0.9866(5) 0.2056(6) 0.054(4) Uani 1 1 d .
C73 C 0.0975(8) 1.2601(5) 0.3045(7) 0.069(4) Uani 1 1 d .
H73A H 0.1418 1.2575 0.3283 0.103 Uiso 1 1 calc R
H73B H 0.0645 1.2793 0.3233 0.103 Uiso 1 1 calc R
H73C H 0.1039 1.2785 0.2708 0.103 Uiso 1 1 calc R
C74 C -0.0374(9) 1.2430(6) 0.2351(8) 0.093(7) Uani 1 1 d .
H74A H -0.0154 1.2756 0.2489 0.139 Uiso 1 1 calc R
H74B H -0.0829 1.2400 0.2472 0.139 Uiso 1 1 calc R
H74C H -0.0431 1.2431 0.1951 0.139 Uiso 1 1 calc R
C75 C -0.0229(8) 0.8917(5) 0.2184(7) 0.064(4) Uani 1 1 d .
H75A H -0.0645 0.8858 0.1920 0.097 Uiso 1 1 calc R
H75B H -0.0280 0.8744 0.2529 0.097 Uiso 1 1 calc R
H75C H 0.0173 0.8774 0.2040 0.097 Uiso 1 1 calc R
C76 C -0.1279(8) 0.9697(6) 0.1700(7) 0.081(5) Uani 1 1 d .
H76A H -0.1556 1.0005 0.1582 0.121 Uiso 1 1 calc R
H76B H -0.1542 0.9468 0.1910 0.121 Uiso 1 1 calc R
H76C H -0.1164 0.9511 0.1380 0.121 Uiso 1 1 calc R
C77 C 0.1372(7) 0.9723(5) 0.1393(6) 0.059(4) Uani 1 1 d .
H77A H 0.1791 0.9851 0.1589 0.071 Uiso 1 1 calc R
C78 C 0.0893(8) 1.0085(6) 0.1192(7) 0.073(5) Uani 1 1 d .
C79 C 0.0256(10) 0.9897(9) 0.0898(8) 0.094(6) Uani 1 1 d .
C80 C 0.0690(8) 0.9029(7) 0.1081(6) 0.067(4) Uani 1 1 d .
C81 C 0.0162(9) 0.9360(8) 0.0850(7) 0.081(5) Uani 1 1 d .
C82 C -0.0465(10) 0.9128(12) 0.0587(10) 0.119(9) Uani 1 1 d .
H82A H -0.0830 0.9347 0.0425 0.143 Uiso 1 1 calc R
C83 C 0.0615(9) 0.8478(7) 0.1053(7) 0.073(5) Uani 1 1 d .
C84 C -0.0011(11) 0.8254(10) 0.0798(8) 0.104(8) Uani 1 1 d .
C85 C -0.0546(11) 0.8620(13) 0.0563(9) 0.127(10) Uani 1 1 d .
H85A H -0.0972 0.8485 0.0386 0.153 Uiso 1 1 calc R
C86 C 0.1087(10) 0.7663(7) 0.1298(8) 0.086(6) Uani 1 1 d .
H86 H 0.1455 0.7459 0.1480 0.103 Uiso 1 1 calc R
C87 C 0.0488(15) 0.7412(9) 0.1030(10) 0.116(9) Uani 1 1 d .
C88 C -0.0060(14) 0.7704(13) 0.0789(11) 0.132(11) Uani 1 1 d .
C89 C 0.1034(10) 1.0655(7) 0.1281(8) 0.092(6) Uani 1 1 d .
H89A H 0.1500 1.0703 0.1480 0.138 Uiso 1 1 calc R
H89B H 0.0694 1.0803 0.1493 0.138 Uiso 1 1 calc R
H89C H 0.1000 1.0832 0.0927 0.138 Uiso 1 1 calc R
C90 C -0.0286(11) 1.0293(10) 0.0669(9) 0.129(9) Uani 1 1 d .
H90A H -0.0695 1.0111 0.0487 0.193 Uiso 1 1 calc R
H90B H -0.0098 1.0517 0.0405 0.193 Uiso 1 1 calc R
H90C H -0.0414 1.0506 0.0967 0.193 Uiso 1 1 calc R
C91 C 0.0524(14) 0.6808(8) 0.1045(10) 0.150(11) Uani 1 1 d .
H91A H 0.0099 0.6664 0.0842 0.224 Uiso 1 1 calc R
H91B H 0.0573 0.6689 0.1424 0.224 Uiso 1 1 calc R
H91C H 0.0922 0.6691 0.0877 0.224 Uiso 1 1 calc R
C92 C -0.0719(12) 0.7431(10) 0.0521(10) 0.153(12) Uani 1 1 d .
H92A H -0.1056 0.7693 0.0365 0.229 Uiso 1 1 calc R
H92B H -0.0916 0.7226 0.0795 0.229 Uiso 1 1 calc R
H92C H -0.0608 0.7200 0.0230 0.229 Uiso 1 1 calc R
C93 C 0.2899(8) 0.7763(5) 0.2322(6) 0.058(4) Uani 1 1 d .
H93A H 0.2683 0.7884 0.2619 0.069 Uiso 1 1 calc R
C94 C 0.3392(8) 0.7352(5) 0.2417(6) 0.061(4) Uani 1 1 d .
C95 C 0.3686(7) 0.7168(5) 0.1994(6) 0.053(4) Uani 1 1 d .
C96 C 0.3044(7) 0.7814(5) 0.1427(6) 0.047(3) Uani 1 1 d .
C97 C 0.3526(7) 0.7397(5) 0.1482(7) 0.052(4) Uani 1 1 d .
C98 C 0.3796(8) 0.7255(6) 0.0995(8) 0.067(5) Uani 1 1 d .
H98A H 0.4121 0.6978 0.1019 0.080 Uiso 1 1 calc R
C99 C 0.2871(7) 0.8067(5) 0.0903(6) 0.054(4) Uani 1 1 d .
C100 C 0.3163(7) 0.7913(6) 0.0446(6) 0.056(4) Uani 1 1 d .
C101 C 0.3624(7) 0.7485(6) 0.0505(8) 0.065(4) Uani 1 1 d .
H10A H 0.3813 0.7360 0.0197 0.079 Uiso 1 1 calc R
C102 C 0.2269(8) 0.8717(6) 0.0403(6) 0.059(4) Uani 1 1 d .
H10B H 0.1955 0.9001 0.0380 0.071 Uiso 1 1 calc R
C103 C 0.2531(9) 0.8587(6) -0.0065(6) 0.065(4) Uani 1 1 d .
C104 C 0.2998(8) 0.8177(7) -0.0053(7) 0.067(4) Uani 1 1 d .
C105 C 0.3523(9) 0.7140(6) 0.2995(7) 0.079(5) Uani 1 1 d .
H10C H 0.3871 0.6863 0.3016 0.118 Uiso 1 1 calc R
H10D H 0.3092 0.6999 0.3094 0.118 Uiso 1 1 calc R
H10E H 0.3690 0.7420 0.3248 0.118 Uiso 1 1 calc R
C106 C 0.4168(8) 0.6706(6) 0.2089(8) 0.079(5) Uani 1 1 d .
H10F H 0.4217 0.6604 0.2475 0.118 Uiso 1 1 calc R
H10G H 0.4622 0.6800 0.1994 0.118 Uiso 1 1 calc R
H10H H 0.3978 0.6414 0.1861 0.118 Uiso 1 1 calc R
C107 C 0.2290(10) 0.8911(7) -0.0580(7) 0.087(6) Uani 1 1 d .
H10I H 0.1963 0.9177 -0.0496 0.131 Uiso 1 1 calc R
H10J H 0.2064 0.8682 -0.0869 0.131 Uiso 1 1 calc R
H10K H 0.2690 0.9079 -0.0704 0.131 Uiso 1 1 calc R
C108 C 0.3311(8) 0.8027(8) -0.0532(6) 0.081(5) Uani 1 1 d .
H10L H 0.3619 0.7729 -0.0441 0.121 Uiso 1 1 calc R
H10M H 0.3577 0.8321 -0.0647 0.121 Uiso 1 1 calc R
H10N H 0.2947 0.7931 -0.0830 0.121 Uiso 1 1 calc R
N1 N 0.4080(5) 0.9380(4) 0.3450(4) 0.038(2) Uani 1 1 d .
N2 N 0.2777(5) 0.9150(4) 0.1872(4) 0.040(2) Uani 1 1 d .
N3 N 0.2142(6) 1.0407(4) 0.2909(4) 0.044(3) Uani 1 1 d .
N4 N 0.3079(8) 1.0838(6) 0.1305(6) 0.087(5) Uani 1 1 d .
N5 N 0.4127(6) 1.1281(4) 0.3060(5) 0.062(3) Uani 1 1 d .
N6 N 0.5140(8) 0.9925(6) 0.2101(8) 0.103(6) Uani 1 1 d .
N7 N 0.3455(5) 0.8463(3) 0.3771(4) 0.034(2) Uani 1 1 d .
N8 N 0.1749(5) 0.8601(4) 0.2384(5) 0.043(3) Uani 1 1 d .
N9 N 0.1632(5) 0.9726(4) 0.3691(4) 0.037(2) Uani 1 1 d .
N10 N 0.1886(7) 0.7168(5) 0.3518(7) 0.092(5) Uani 1 1 d .
N11 N 0.1871(8) 0.8256(8) 0.5038(7) 0.108(6) Uani 1 1 d .
N12 N 0.0057(6) 0.8396(5) 0.3603(6) 0.072(4) Uani 1 1 d .
N13 N 0.4338(5) 0.8976(4) 0.4680(4) 0.039(2) Uani 1 1 d .
N14 N 0.5414(5) 0.9103(4) 0.4144(5) 0.042(3) Uani 1 1 d .
N15 N 0.4909(4) 0.8000(4) 0.4149(4) 0.036(2) Uani 1 1 d .
N16 N 0.4721(5) 0.8401(4) 0.3151(4) 0.040(2) Uani 1 1 d .
N17 N 0.0683(5) 1.0549(4) 0.3963(4) 0.042(3) Uani 1 1 d .
N18 N 0.1944(5) 1.0914(3) 0.3990(4) 0.038(2) Uani 1 1 d .
SN19 N 0.0906(5) 1.1139(3) 0.2997(4) 0.039(2) Uani 1 1 d .
N20 N 0.0577(4) 1.0153(4) 0.2773(4) 0.043(3) Uani 1 1 d .
N21 N 0.1313(5) 0.9208(4) 0.1343(4) 0.047(3) Uani 1 1 d .
N22 N 0.1145(7) 0.8186(5) 0.1299(5) 0.068(4) Uani 1 1 d .
N23 N 0.2410(6) 0.8485(4) 0.0882(5) 0.053(3) Uani 1 1 d .
N24 N 0.2733(6) 0.7983(4) 0.1843(5) 0.049(3) Uani 1 1 d .
N25 N 0.4406(11) 0.9040(9) 0.0168(8) 0.127(7) Uani 1 1 d .
N26 N 0.2719(11) 0.2233(11) 0.3115(11) 0.144(9) Uani 1 1 d .
C109 C 0.249(2) 0.3396(14) 0.3921(19) 0.231(17) Uani 1 1 d DU
C110 C 0.3950(19) 0.5629(15) 0.3487(17) 0.222(16) Uani 1 1 d DU
C111 C 0.7846(18) 0.9643(16) 0.0406(13) 0.203(15) Uani 1 1 d DU
C112 C 0.2915(10) 0.1929(11) 0.6854(13) 0.168(12) Uani 1 1 d DU
C113 C 0.677(3) 0.953(3) 0.215(3) 0.43(3) Uani 1 1 d DU
C114 C 0.7613(19) 0.6889(12) 0.4153(16) 0.198(14) Uani 1 1 d DU
C115 C 0.398(2) 0.0441(17) 0.9330(18) 0.250(19) Uani 1 1 d DU
C116 C 0.051(3) 0.673(2) 0.454(2) 0.31(3) Uani 1 1 d DU
C117 C 0.201(4) 0.654(4) 0.201(2) 0.63(5) Uani 1 1 d DU
C118 C 0.280(6) 0.547(5) 0.282(4) 0.59(5) Uani 1 1 d DU
C119 C 0.2486(11) 0.1711(7) 0.2302(10) 0.098(6) Uani 1 1 d U
C120 C 0.2639(13) 0.1975(9) 0.2762(12) 0.092(7) Uani 1 1 d U
C121 C 0.3811(16) 0.9701(11) 0.0737(10) 0.148(10) Uani 1 1 d U
C122 C 0.4170(12) 0.9334(9) 0.0423(9) 0.102(7) Uani 1 1 d U
C123 C 0.8683(18) 0.8547(14) 0.3108(19) 0.224(16) Uani 1 1 d DU
O1 O 0.2600(14) 0.2905(13) 0.4181(14) 0.257(14) Uani 1 1 d DU
O2 O 0.4502(16) 0.5940(11) 0.3748(14) 0.270(14) Uani 1 1 d DU
O3 O 0.7889(17) 0.9765(13) -0.0145(11) 0.261(13) Uani 1 1 d DU
O4 O 0.2253(9) 0.1948(11) 0.6543(10) 0.239(12) Uani 1 1 d DU
O5 O 0.6306(16) 0.9178(13) 0.2366(17) 0.35(2) Uani 1 1 d DU
O6 O 0.7863(14) 0.6526(15) 0.4562(11) 0.273(16) Uani 1 1 d DU
O7 O 0.3366(18) 0.0114(13) 0.9181(13) 0.293(16) Uani 1 1 d DU
O8 O 0.093(2) 0.7196(17) 0.4679(17) 0.299(18) Uani 1 1 d DU
O9 O 0.2024(16) 0.656(2) 0.141(2) 0.57(5) Uani 1 1 d DU
O10 O 0.245(5) 0.534(3) 0.228(3) 0.60(5) Uani 1 1 d DU
O11 O 0.8565(17) 0.9119(13) 0.3094(14) 0.300(17) Uani 1 1 d DU
O12 O 0.891(2) 0.754(3) 0.350(2) 0.63(6) Uani 1 1 d DU
C124 C 0.938(4) 0.725(3) 0.390(3) 0.64(6) Uani 1 1 d DU

loop_
_atom_site_aniso_label
_atom_site_aniso_U_11
_atom_site_aniso_U_22
_atom_site_aniso_U_33
_atom_site_aniso_U_23
_atom_site_aniso_U_13
_atom_site_aniso_U_12
Mo1 0.0367(6) 0.0316(6) 0.0584(8) -0.0003(5) -0.0022(5) -0.0040(5)
Mo2 0.0337(6) 0.0314(6) 0.0562(7) 0.0008(5) -0.0013(5) -0.0002(5)
V1 0.0306(11) 0.0318(11) 0.0436(13) -0.0035(9) -0.0034(9) 0.0042(8)
V2 0.0278(10) 0.0281(10) 0.0579(14) 0.0023(10) -0.0026(9) 0.0003(8)
V3 0.0473(13) 0.0314(11) 0.0556(15) -0.0063(10) -0.0018(11) -0.0022(10)
C1 0.030(6) 0.036(7) 0.053(8) -0.004(6) -0.009(6) -0.008(5)
C2 0.039(7) 0.036(7) 0.040(7) 0.003(6) 0.000(6) 0.008(6)
C3 0.039(7) 0.025(6) 0.050(8) -0.001(5) -0.003(6) -0.003(5)
C4 0.077(10) 0.036(8) 0.052(9) 0.001(7) -0.003(8) -0.021(7)
C5 0.042(7) 0.037(7) 0.061(9) 0.009(7) 0.011(6) -0.006(6)
C6 0.056(10) 0.067(11) 0.109(15) -0.015(10) 0.031(10) -0.014(8)
C7 0.038(7) 0.020(6) 0.051(8) -0.007(5) -0.002(6) 0.001(5)
C8 0.033(7) 0.024(6) 0.058(9) -0.005(6) 0.001(6) 0.001(5)
C9 0.026(6) 0.040(8) 0.053(8) -0.001(6) -0.003(6) -0.007(5)
C10 0.030(7) 0.045(9) 0.104(13) 0.006(8) -0.021(7) -0.006(6)
C11 0.052(9) 0.089(12) 0.060(11) 0.017(9) 0.009(8) -0.010(8)
C12 0.036(8) 0.056(9) 0.068(10) -0.015(7) 0.010(7) -0.003(7)
C13 0.033(7) 0.035(7) 0.055(9) -0.001(6) -0.001(6) 0.002(5)
C14 0.055(8) 0.030(6) 0.042(8) -0.004(6) 0.001(6) 0.007(6)
C15 0.067(9) 0.027(6) 0.045(8) 0.002(6) -0.001(7) 0.013(6)
C16 0.049(8) 0.027(6) 0.041(8) 0.001(5) -0.009(6) 0.013(5)
C17 0.044(7) 0.024(6) 0.046(8) 0.005(5) -0.008(6) 0.008(5)
C18 0.068(10) 0.032(7) 0.047(8) -0.003(6) -0.024(8) 0.007(7)
C19 0.049(8) 0.030(7) 0.070(11) -0.001(7) -0.027(8) 0.000(6)
C20 0.033(7) 0.027(6) 0.069(10) 0.006(6) -0.016(7) 0.003(5)
C21 0.031(7) 0.029(6) 0.053(9) 0.001(6) -0.011(6) 0.005(5)
C22 0.051(8) 0.031(7) 0.062(9) 0.006(6) 0.002(7) 0.013(6)
C23 0.024(6) 0.038(7) 0.089(12) 0.015(7) 0.011(7) 0.003(5)
C24 0.041(8) 0.034(7) 0.087(12) 0.006(8) -0.013(8) -0.002(6)
C25 0.076(10) 0.048(8) 0.048(9) -0.002(7) 0.015(8) 0.012(7)
C26 0.088(11) 0.047(9) 0.057(10) -0.005(7) -0.013(8) 0.013(8)
C27 0.046(9) 0.066(11) 0.131(16) 0.019(11) 0.007(10) 0.001(8)
C28 0.037(8) 0.067(10) 0.088(12) 0.007(9) -0.015(7) -0.004(7)
C29 0.033(7) 0.041(7) 0.047(8) 0.002(6) -0.001(6) -0.001(5)
C30 0.039(7) 0.047(8) 0.045(8) 0.006(6) 0.003(6) 0.002(6)
C31 0.046(8) 0.050(8) 0.047(9) 0.008(7) -0.006(6) 0.009(6)
C32 0.027(6) 0.045(7) 0.039(7) 0.003(6) -0.002(5) 0.004(5)
C33 0.031(6) 0.036(7) 0.060(9) -0.003(6) -0.001(6) 0.007(5)
C34 0.062(9) 0.047(8) 0.045(9) 0.004(7) -0.007(7) 0.033(7)
C35 0.034(6) 0.036(7) 0.043(8) -0.008(6) -0.003(6) 0.007(5)
C36 0.053(8) 0.039(7) 0.041(8) -0.003(6) 0.003(6) 0.010(6)
C37 0.056(9) 0.046(8) 0.066(10) -0.010(7) 0.004(7) 0.020(7)
C38 0.045(7) 0.028(6) 0.057(9) 0.001(6) 0.000(6) 0.015(5)
C39 0.049(8) 0.042(7) 0.037(8) -0.005(6) -0.003(6) 0.009(6)
C40 0.054(8) 0.044(8) 0.052(9) -0.007(7) 0.008(7) 0.005(6)
C41 0.053(8) 0.053(9) 0.054(9) 0.003(7) -0.005(7) 0.005(7)
C42 0.080(11) 0.057(9) 0.052(9) 0.002(7) 0.009(8) 0.027(8)
C43 0.057(9) 0.044(8) 0.058(9) -0.003(7) 0.003(7) 0.008(7)
C44 0.085(11) 0.066(10) 0.043(9) -0.004(7) -0.001(8) 0.033(9)
C45 0.043(8) 0.041(8) 0.070(10) 0.014(7) 0.009(7) 0.007(6)
C46 0.044(8) 0.038(8) 0.089(12) 0.024(8) 0.010(8) 0.017(6)
C47 0.061(10) 0.050(9) 0.073(11) 0.028(8) 0.028(9) 0.034(8)
C48 0.043(7) 0.031(7) 0.057(9) -0.002(6) 0.002(7) 0.017(6)
C49 0.063(10) 0.035(7) 0.063(10) 0.018(7) 0.007(8) 0.026(7)
C50 0.100(14) 0.053(10) 0.061(11) 0.009(8) 0.013(10) 0.040(10)
C51 0.035(7) 0.030(7) 0.062(9) -0.003(6) -0.005(6) 0.012(5)
C52 0.052(8) 0.032(7) 0.069(10) 0.005(7) 0.002(7) 0.023(6)
C53 0.061(10) 0.041(8) 0.086(12) 0.011(8) 0.007(9) 0.020(7)
C54 0.051(8) 0.028(6) 0.049(8) 0.001(6) -0.011(6) 0.007(6)
C55 0.038(7) 0.036(7) 0.064(9) -0.001(7) -0.017(7) 0.011(6)
C56 0.049(8) 0.032(7) 0.059(9) -0.001(6) -0.010(7) 0.012(6)
C57 0.050(9) 0.066(10) 0.124(15) 0.032(10) 0.047(10) 0.012(8)
C58 0.093(13) 0.054(10) 0.101(14) 0.025(9) 0.039(11) 0.034(9)
C59 0.051(8) 0.045(8) 0.074(10) 0.000(7) -0.016(7) -0.006(6)
C60 0.090(12) 0.048(9) 0.073(11) -0.015(8) -0.005(9) -0.001(8)
C61 0.049(8) 0.031(7) 0.063(9) 0.006(6) 0.000(7) -0.001(6)
C62 0.056(9) 0.026(7) 0.089(11) 0.006(7) -0.006(8) -0.004(6)
C63 0.069(10) 0.037(8) 0.073(11) 0.008(7) -0.019(8) 0.009(7)
C64 0.040(7) 0.031(7) 0.063(9) 0.013(6) 0.005(6) -0.003(5)
C65 0.052(8) 0.031(7) 0.068(10) 0.006(6) -0.006(7) 0.001(6)
C66 0.070(10) 0.038(8) 0.108(14) 0.002(8) -0.027(10) 0.011(7)
C67 0.040(7) 0.029(6) 0.062(9) 0.001(6) -0.002(6) -0.003(5)
C68 0.048(8) 0.040(8) 0.079(11) 0.006(7) -0.018(7) -0.002(6)
C69 0.064(10) 0.035(8) 0.094(12) 0.015(8) -0.041(9) -0.003(7)
C70 0.038(7) 0.029(6) 0.065(9) 0.003(6) -0.008(6) 0.004(5)
C71 0.046(8) 0.036(7) 0.070(10) -0.003(7) -0.011(7) -0.008(6)
C72 0.053(8) 0.046(8) 0.057(9) 0.000(7) -0.014(7) -0.005(7)
C73 0.061(10) 0.046(9) 0.092(12) 0.003(8) -0.013(9) -0.006(7)
C74 0.090(12) 0.034(8) 0.133(16) 0.008(9) -0.055(12) 0.013(8)
C75 0.059(9) 0.031(7) 0.100(13) -0.002(8) -0.001(8) -0.006(6)
C76 0.072(11) 0.045(9) 0.114(15) -0.009(9) -0.029(10) -0.009(8)
C77 0.048(8) 0.051(9) 0.074(11) 0.006(8) -0.005(7) 0.005(7)
C78 0.061(10) 0.060(10) 0.096(13) 0.020(9) 0.007(9) 0.018(8)
C79 0.068(12) 0.110(17) 0.095(15) 0.023(12) -0.017(10) 0.020(11)
C80 0.054(9) 0.080(12) 0.060(10) -0.006(9) -0.017(8) -0.007(8)
C81 0.062(11) 0.104(15) 0.066(11) 0.005(10) -0.026(9) 0.002(10)
C82 0.056(12) 0.16(2) 0.13(2) -0.021(18) -0.044(12) 0.004(14)
C83 0.065(10) 0.083(12) 0.067(11) -0.018(9) -0.010(8) -0.028(9)
C84 0.079(14) 0.14(2) 0.094(15) -0.057(14) 0.015(12) -0.057(14)
C85 0.066(14) 0.20(3) 0.101(17) -0.043(19) -0.030(12) -0.038(18)
C86 0.105(14) 0.059(11) 0.097(14) -0.032(10) 0.027(11) -0.028(10)
C87 0.16(2) 0.076(15) 0.12(2) -0.042(13) 0.043(18) -0.079(16)
C88 0.12(2) 0.17(3) 0.11(2) -0.09(2) 0.029(16) -0.09(2)
C89 0.083(13) 0.083(13) 0.110(16) 0.029(11) 0.011(11) 0.022(10)
C90 0.088(15) 0.17(2) 0.124(18) 0.054(17) -0.001(13) 0.057(15)
C91 0.22(3) 0.082(15) 0.16(2) -0.060(15) 0.08(2) -0.098(18)
C92 0.14(2) 0.16(2) 0.17(2) -0.100(19) 0.030(18) -0.101(18)
C93 0.073(10) 0.047(8) 0.056(10) 0.000(7) 0.021(8) 0.018(7)
C94 0.079(11) 0.041(8) 0.063(10) 0.009(7) 0.007(8) 0.010(7)
C95 0.058(9) 0.035(7) 0.068(10) -0.007(7) 0.017(8) -0.004(6)
C96 0.048(8) 0.038(7) 0.054(9) -0.005(7) 0.000(7) -0.007(6)
C97 0.047(8) 0.034(7) 0.079(11) -0.010(7) 0.015(7) -0.007(6)
C98 0.051(9) 0.065(10) 0.087(13) -0.039(10) 0.015(9) -0.013(8)
C99 0.049(8) 0.045(8) 0.066(10) -0.020(7) 0.005(7) -0.013(7)
C100 0.039(8) 0.055(9) 0.069(11) -0.025(8) -0.011(7) -0.010(7)
C101 0.045(9) 0.072(11) 0.080(12) -0.036(10) 0.010(8) -0.011(8)
C102 0.073(10) 0.045(8) 0.055(10) -0.004(7) -0.004(8) -0.005(7)
C103 0.076(11) 0.070(11) 0.046(10) -0.003(8) -0.005(8) -0.012(9)
C104 0.054(9) 0.078(12) 0.069(12) -0.013(9) 0.008(8) -0.016(9)
C105 0.095(13) 0.057(10) 0.084(13) 0.007(9) 0.013(10) 0.030(9)
C106 0.066(10) 0.053(10) 0.116(15) -0.016(9) 0.005(10) 0.018(8)
C107 0.101(14) 0.100(14) 0.061(11) -0.015(10) 0.012(10) 0.007(11)
C108 0.053(9) 0.135(17) 0.051(10) -0.009(10) -0.004(8) -0.004(10)
N1 0.030(5) 0.028(5) 0.052(7) -0.007(5) -0.008(5) -0.001(4)
N2 0.041(6) 0.037(6) 0.040(6) -0.001(5) -0.003(5) 0.002(5)
N3 0.050(7) 0.021(5) 0.058(7) 0.000(5) -0.005(6) -0.009(5)
N4 0.096(11) 0.074(10) 0.086(11) 0.034(9) -0.003(9) -0.019(8)
N5 0.069(8) 0.034(6) 0.078(9) 0.002(6) -0.006(7) -0.018(6)
N6 0.070(11) 0.093(12) 0.154(16) -0.017(11) 0.044(11) -0.015(9)
N7 0.027(5) 0.029(5) 0.045(6) 0.000(4) 0.002(4) 0.004(4)
N8 0.030(5) 0.030(6) 0.067(8) -0.010(5) -0.002(5) -0.004(4)
N9 0.027(5) 0.031(6) 0.054(7) 0.004(5) 0.004(5) -0.001(4)
N10 0.072(9) 0.031(7) 0.155(15) -0.005(8) -0.045(9) -0.006(6)
N11 0.075(11) 0.166(18) 0.082(12) 0.020(12) 0.008(9) -0.009(11)
N12 0.037(7) 0.090(10) 0.091(10) -0.010(8) 0.011(7) -0.004(7)
N13 0.034(6) 0.031(5) 0.046(6) -0.005(5) -0.014(5) 0.006(4)
N14 0.033(6) 0.036(6) 0.057(7) 0.007(5) 0.005(5) 0.008(4)
N15 0.024(5) 0.043(6) 0.037(6) 0.003(5) -0.007(4) 0.004(4)
N16 0.033(5) 0.036(6) 0.048(7) 0.003(5) -0.002(5) 0.004(4)
N17 0.032(6) 0.031(5) 0.065(8) 0.005(5) 0.011(5) 0.012(4)
N18 0.033(6) 0.024(5) 0.056(7) 0.000(5) 0.002(5) 0.003(4)
SN19 0.031(5) 0.025(5) 0.060(7) 0.001(5) -0.001(5) 0.001(4)
N20 0.021(5) 0.030(5) 0.072(8) 0.002(5) -0.007(5) 0.004(4)
N21 0.037(6) 0.041(6) 0.059(7) -0.003(5) -0.002(5) -0.003(5)
N22 0.086(10) 0.051(8) 0.063(9) -0.013(6) 0.000(7) -0.029(7)
N23 0.060(7) 0.041(6) 0.057(8) -0.014(6) 0.005(6) -0.016(6)
N24 0.054(7) 0.033(6) 0.062(8) -0.007(6) 0.011(6) -0.001(5)
N25 0.145(18) 0.124(17) 0.115(16) -0.009(13) 0.034(13) 0.023(14)
N26 0.087(14) 0.16(2) 0.18(2) 0.065(18) -0.010(16) -0.014(16)
C109 0.16(3) 0.20(3) 0.32(5) -0.01(3) -0.03(3) -0.02(3)
C110 0.24(4) 0.18(3) 0.23(4) -0.05(3) -0.04(3) -0.01(2)
C111 0.17(3) 0.24(4) 0.18(2) 0.02(3) -0.03(3) 0.05(3)
C112 0.076(14) 0.17(2) 0.24(3) -0.09(2) -0.036(15) -0.001(15)
C113 0.31(6) 0.44(7) 0.49(7) 0.22(6) -0.06(5) -0.10(5)
C114 0.18(3) 0.15(3) 0.27(4) -0.01(2) 0.06(3) 0.02(2)
C115 0.30(5) 0.20(4) 0.25(4) -0.01(3) 0.03(4) -0.09(3)
C116 0.32(6) 0.41(7) 0.23(4) -0.04(5) 0.17(4) -0.05(4)
C117 0.28(5) 0.97(11) 0.66(8) -0.48(10) 0.10(7) -0.12(6)
C118 0.96(15) 0.33(8) 0.54(12) -0.10(9) 0.27(12) -0.06(9)
C119 0.097(14) 0.067(12) 0.127(17) -0.003(10) 0.002(13) -0.004(10)
C120 0.086(15) 0.072(14) 0.13(2) -0.010(12) 0.044(15) -0.012(11)
C121 0.21(3) 0.13(2) 0.116(19) -0.003(15) 0.066(19) 0.036(19)
C122 0.115(18) 0.094(16) 0.093(16) -0.007(12) -0.002(13) 0.016(12)
C123 0.12(2) 0.24(3) 0.31(4) -0.06(4) 0.03(3) 0.04(3)
O1 0.17(2) 0.24(3) 0.34(4) 0.03(3) -0.04(2) 0.03(2)
O2 0.26(3) 0.18(2) 0.34(4) -0.06(2) -0.05(3) -0.02(2)
O3 0.29(3) 0.31(3) 0.17(2) 0.01(2) -0.02(2) 0.05(3)
O4 0.101(13) 0.34(3) 0.25(2) -0.15(2) -0.056(14) 0.014(17)
O5 0.22(3) 0.29(4) 0.48(5) 0.19(3) -0.21(3) -0.11(2)
O6 0.19(2) 0.40(4) 0.19(2) -0.01(2) -0.092(18) 0.08(3)
O7 0.32(4) 0.28(3) 0.29(3) -0.05(3) 0.09(3) -0.14(3)
O8 0.28(4) 0.35(5) 0.29(4) 0.05(4) 0.13(3) -0.01(3)
O9 0.15(2) 0.93(9) 0.62(7) -0.68(8) 0.03(3) -0.03(4)
O10 1.03(15) 0.35(6) 0.50(10) -0.18(7) 0.34(11) -0.02(8)
O11 0.33(3) 0.27(3) 0.35(3) 0.08(3) 0.22(3) 0.14(3)
O12 0.27(5) 1.25(14) 0.40(7) -0.46(8) 0.10(4) -0.44(8)
C124 0.35(8) 1.19(14) 0.41(9) -0.35(9) 0.17(6) -0.46(9)

loop_
_atom_type_symbol
_atom_type_description
_atom_type_scat_dispersion_real
_atom_type_scat_dispersion_imag
_atom_type_scat_source
C C 0.0033 0.0016 'International Tables Vol C Tables 4.2.6.8 and 6.1.1.4'
H H 0.0000 0.0000 'International Tables Vol C Tables 4.2.6.8 and 6.1.1.4'
N N 0.0061 0.0033 'International Tables Vol C Tables 4.2.6.8 and 6.1.1.4'
O O 0.0106 0.0060 'International Tables Vol C Tables 4.2.6.8 and 6.1.1.4'
V V 0.3005 0.5294 'International Tables Vol C Tables 4.2.6.8 and 6.1.1.4'
Mo Mo -1.6832 0.6857 'International Tables Vol C Tables 4.2.6.8 and 6.1.1.4'

loop_
_geom_angle_atom_site_label_1
_geom_angle_atom_site_label_2
_geom_angle_atom_site_label_3
_geom_angle
C3 Mo1 C2 87.6(4)
C3 Mo1 C1 90.0(5)
C2 Mo1 C1 85.7(4)
C3 Mo1 C4 90.8(5)
C2 Mo1 C4 89.6(5)
C1 Mo1 C4 175.3(5)
C3 Mo1 C6 175.3(6)
C2 Mo1 C6 95.2(5)
C1 Mo1 C6 86.4(6)
C4 Mo1 C6 93.0(7)
C3 Mo1 C5 86.2(5)
C2 Mo1 C5 173.8(5)
C1 Mo1 C5 94.5(5)
C4 Mo1 C5 90.2(5)
C6 Mo1 C5 91.1(5)
C7 Mo2 C11 90.7(5)
C7 Mo2 C8 87.7(5)
C11 Mo2 C8 178.4(5)
C7 Mo2 C9 93.2(4)
C11 Mo2 C9 94.4(6)
C8 Mo2 C9 85.8(5)
C7 Mo2 C10 86.3(4)
C11 Mo2 C10 90.7(6)
C8 Mo2 C10 89.1(5)
C9 Mo2 C10 174.9(6)
C7 Mo2 C12 177.2(5)
C11 Mo2 C12 90.2(6)
C8 Mo2 C12 91.4(5)
C9 Mo2 C12 89.4(5)
C10 Mo2 C12 91.0(5)
N7 V1 N1 87.9(4)
N7 V1 N16 96.9(4)
N1 V1 N16 90.4(4)
N7 V1 N13 90.3(4)
N1 V1 N13 99.5(4)
N16 V1 N13 168.0(4)
N7 V1 N15 95.9(4)
N1 V1 N15 167.0(4)
N16 V1 N15 76.8(4)
N13 V1 N15 93.0(4)
N7 V1 N14 166.5(4)
N1 V1 N14 91.0(4)
N16 V1 N14 96.5(4)
N13 V1 N14 76.6(4)
N15 V1 N14 88.1(4)
N3 V2 N9 89.9(4)
N3 V2 N18 94.3(4)
N9 V2 N18 98.9(4)
N3 V2 N17 170.6(4)
N9 V2 N17 89.6(4)
N18 V2 N17 76.5(4)
N3 V2 N20 96.2(4)
N9 V2 N20 93.3(4)
N18 V2 N20 163.9(4)
N17 V2 N20 93.2(4)
N3 V2 SN19 95.8(4)
N9 V2 SN19 169.1(4)
N18 V2 SN19 90.0(4)
N17 V2 SN19 86.3(4)
N20 V2 SN19 76.9(4)
N8 V3 N2 92.2(4)
N8 V3 N21 94.4(4)
N2 V3 N21 92.3(4)
N8 V3 N23 168.0(4)
N2 V3 N23 92.4(4)
N21 V3 N23 96.5(5)
N8 V3 N22 91.5(4)
N2 V3 N22 168.8(5)
N21 V3 N22 76.8(5)
N23 V3 N22 86.0(5)
N8 V3 N24 90.6(4)
N2 V3 N24 92.3(4)
N21 V3 N24 173.1(4)
N23 V3 N24 78.2(5)
N22 V3 N24 98.3(5)
N1 C1 Mo1 172.2(11)
N2 C2 Mo1 170.3(11)
N3 C3 Mo1 175.9(11)
N4 C4 Mo1 178.3(13)
N5 C5 Mo1 176.2(12)
N6 C6 Mo1 175.9(18)
N7 C7 Mo2 177.0(10)
N8 C8 Mo2 173.6(10)
N9 C9 Mo2 169.8(11)
N10 C10 Mo2 175.5(16)
N11 C11 Mo2 175.2(17)
N12 C12 Mo2 178.7(15)
N13 C13 C14 126.5(12)
C13 C14 C15 117.5(12)
C13 C14 C25 119.3(12)
C15 C14 C25 123.2(12)
C16 C15 C14 116.7(12)
C16 C15 C26 123.0(13)
C14 C15 C26 120.3(13)
C17 C16 C15 122.2(12)
C17 C16 C18 117.2(13)
C15 C16 C18 120.6(13)
C16 C17 N13 122.1(12)
C16 C17 C21 122.1(12)
N13 C17 C21 115.8(11)
C19 C18 C16 121.1(13)
C18 C19 C20 123.4(12)
C24 C20 C19 124.2(13)
C24 C20 C21 118.8(13)
C19 C20 C21 117.1(13)
N14 C21 C17 118.5(11)
N14 C21 C20 122.5(12)
C17 C21 C20 118.9(12)
N14 C22 C23 121.8(13)
C24 C23 C22 118.1(12)
C24 C23 C27 125.9(13)
C22 C23 C27 116.0(14)
C20 C24 C23 120.0(12)
C20 C24 C28 121.3(15)
C23 C24 C28 118.7(14)
N15 C29 C30 124.8(12)
C31 C30 C29 117.6(12)
C31 C30 C41 122.7(12)
C29 C30 C41 119.6(12)
C30 C31 C33 119.7(12)
C30 C31 C42 118.0(12)
C33 C31 C42 122.3(12)
N15 C32 C35 118.2(10)
N15 C32 C33 122.2(11)
C35 C32 C33 119.6(11)
C31 C33 C34 125.4(11)
C31 C33 C32 117.9(12)
C34 C33 C32 116.7(12)
C37 C34 C33 123.8(12)
N16 C35 C36 122.2(11)
N16 C35 C32 115.4(11)
C36 C35 C32 122.5(11)
C35 C36 C40 121.3(11)
C35 C36 C37 116.4(12)
C40 C36 C37 122.2(12)
C34 C37 C36 121.0(13)
N16 C38 C39 126.4(11)
C38 C39 C40 119.4(12)
C38 C39 C43 119.7(11)
C40 C39 C43 120.8(12)
C36 C40 C39 115.4(12)
C36 C40 C44 123.0(12)
C39 C40 C44 121.6(12)
C46 C45 N17 123.9(14)
C45 C46 C47 120.8(14)
C45 C46 C57 118.6(16)
C47 C46 C57 120.6(15)
C46 C47 C49 118.5(14)
C46 C47 C58 123.6(16)
C49 C47 C58 117.9(16)
N17 C48 C49 125.1(13)
N17 C48 C51 115.2(12)
C49 C48 C51 119.7(13)
C48 C49 C50 118.1(15)
C48 C49 C47 115.7(14)
C50 C49 C47 126.0(15)
C53 C50 C49 124.1(16)
N18 C51 C52 123.4(12)
N18 C51 C48 117.0(11)
C52 C51 C48 119.6(13)
C51 C52 C56 117.9(13)
C51 C52 C53 119.7(14)
C56 C52 C53 122.3(14)
C50 C53 C52 118.7(16)
N18 C54 C55 123.6(13)
C56 C55 C54 119.0(13)
C56 C55 C59 123.9(12)
C54 C55 C59 117.1(13)
C55 C56 C52 118.6(12)
C55 C56 C60 120.2(13)
C52 C56 C60 121.3(14)
SN19 C61 C62 123.8(12)
C61 C62 C63 118.9(12)
C61 C62 C73 118.6(12)
C63 C62 C73 122.5(12)
C62 C63 C65 118.7(12)
C62 C63 C74 120.1(12)
C65 C63 C74 121.2(12)
SN19 C64 C65 122.4(11)
SN19 C64 C67 117.8(10)
C65 C64 C67 119.7(11)
C63 C65 C64 118.0(12)
C63 C65 C66 125.0(12)
C64 C65 C66 117.0(12)
C69 C66 C65 122.5(13)
N20 C67 C68 123.4(11)
N20 C67 C64 115.8(11)
C68 C67 C64 120.9(11)
C67 C68 C69 118.0(12)
C67 C68 C72 117.9(12)
C69 C68 C72 124.0(12)
C66 C69 C68 121.8(13)
N20 C70 C71 124.9(11)
C70 C71 C72 117.8(11)
C70 C71 C75 118.8(12)
C72 C71 C75 123.2(12)
C71 C72 C68 118.6(11)
C71 C72 C76 120.0(12)
C68 C72 C76 121.4(12)
N21 C77 C78 126.7(14)
C77 C78 C79 117.3(16)
C77 C78 C89 120.7(16)
C79 C78 C89 122.0(15)
C81 C79 C78 118.1(15)
C81 C79 C90 123.6(19)
C78 C79 C90 118(2)
N21 C80 C81 123.0(15)
N21 C80 C83 115.6(14)
C81 C80 C83 121.3(15)
C79 C81 C80 119.1(15)
C79 C81 C82 122.9(19)
C80 C81 C82 118(2)
C85 C82 C81 121(2)
N22 C83 C84 122.3(18)
N22 C83 C80 117.5(13)
C84 C83 C80 120.1(19)
C88 C84 C83 118(2)
C88 C84 C85 126(2)
C83 C84 C85 116(2)
C82 C85 C84 123.0(19)
N22 C86 C87 121(2)
C88 C87 C86 120(2)
C88 C87 C91 126(2)
C86 C87 C91 114(3)
C87 C88 C84 119(2)
C87 C88 C92 120(3)
C84 C88 C92 121(3)
N24 C93 C94 122.9(13)
C95 C94 C93 118.9(14)
C95 C94 C105 124.9(13)
C93 C94 C105 116.2(14)
C94 C95 C97 119.5(13)
C94 C95 C106 118.5(14)
C97 C95 C106 121.9(14)
N24 C96 C97 122.5(13)
N24 C96 C99 117.9(12)
C97 C96 C99 119.6(13)
C95 C97 C96 117.9(13)
C95 C97 C98 126.6(14)
C96 C97 C98 115.5(14)
C101 C98 C97 124.7(16)
C100 C99 N23 121.5(14)
C100 C99 C96 121.9(14)
N23 C99 C96 116.5(13)
C99 C100 C104 120.4(14)
C99 C100 C101 117.6(15)
C104 C100 C101 122.0(16)
C98 C101 C100 120.6(16)
N23 C102 C103 126.3(15)
C102 C103 C104 119.2(15)
C102 C103 C107 117.4(15)
C104 C103 C107 123.4(16)
C103 C104 C100 116.9(15)
C103 C104 C108 122.1(16)
C100 C104 C108 121.0(16)
C1 N1 V1 166.0(10)
C2 N2 V3 168.0(10)
C3 N3 V2 168.2(10)
C7 N7 V1 161.7(9)
C8 N8 V3 166.5(10)
C9 N9 V2 164.1(10)
C13 N13 C17 115.1(11)
C13 N13 V1 130.1(8)
C17 N13 V1 114.7(9)
C22 N14 C21 118.8(11)
C22 N14 V1 126.9(9)
C21 N14 V1 114.3(8)
C29 N15 C32 117.7(10)
C29 N15 V1 128.1(8)
C32 N15 V1 114.1(8)
C38 N16 C35 115.1(10)
C38 N16 V1 129.6(8)
C35 N16 V1 115.3(8)
C48 N17 C45 115.8(12)
C48 N17 V2 115.8(8)
C45 N17 V2 128.4(10)
C51 N18 C54 117.4(11)
C51 N18 V2 115.5(8)
C54 N18 V2 126.9(9)
C61 SN19 C64 118.0(10)
C61 SN19 V2 127.7(8)
C64 SN19 V2 113.7(7)
C70 N20 C67 117.2(10)
C70 N20 V2 128.2(8)
C67 N20 V2 114.4(8)
C77 N21 C80 115.7(12)
C77 N21 V3 128.9(9)
C80 N21 V3 115.4(9)
C86 N22 C83 119.5(15)
C86 N22 V3 126.0(13)
C83 N22 V3 114.4(10)
C102 N23 C99 115.6(13)
C102 N23 V3 131.1(11)
C99 N23 V3 113.3(10)
C93 N24 C96 118.2(12)
C93 N24 V3 127.7(9)
C96 N24 V3 114.0(9)
N26 C120 C119 172(3)
N25 C122 C121 175(3)

loop_
_geom_bond_atom_site_label_1
_geom_bond_atom_site_label_2
_geom_bond_distance
Mo1 C3 2.123(14)
Mo1 C2 2.126(13)
Mo1 C1 2.150(14)
Mo1 C4 2.156(15)
Mo1 C6 2.164(17)
Mo1 C5 2.179(14)
Mo2 C7 2.135(12)
Mo2 C11 2.148(18)
Mo2 C8 2.156(15)
Mo2 C9 2.160(13)
Mo2 C10 2.187(15)
Mo2 C12 2.200(14)
V1 N7 2.019(9)
V1 N1 2.042(10)
V1 N16 2.117(10)
V1 N13 2.134(10)
V1 N15 2.155(9)
V1 N14 2.160(10)
V2 N3 2.031(13)
V2 N9 2.061(10)
V2 N18 2.124(10)
V2 N17 2.127(10)
V2 N20 2.131(10)
V2 SN19 2.136(9)
V3 N8 2.006(13)
V3 N2 2.007(10)
V3 N21 2.117(10)
V3 N23 2.131(12)
V3 N22 2.140(12)
V3 N24 2.151(11)
C1 N1 1.151(15)
C2 N2 1.174(15)
C3 N3 1.153(15)
C4 N4 1.129(17)
C5 N5 1.148(16)
C6 N6 1.150(19)
C7 N7 1.152(14)
C8 N8 1.157(15)
C9 N9 1.149(14)
C10 N10 1.146(17)
C11 N11 1.146(19)
C12 N12 1.114(16)
C13 N13 1.333(15)
C13 C14 1.389(17)
C14 C15 1.419(18)
C14 C25 1.477(18)
C15 C16 1.381(18)
C15 C26 1.472(18)
C16 C17 1.373(17)
C16 C18 1.433(18)
C17 N13 1.385(14)
C17 C21 1.419(18)
C18 C19 1.33(2)
C19 C20 1.398(19)
C20 C24 1.36(2)
C20 C21 1.426(16)
C21 N14 1.336(16)
C22 N14 1.321(16)
C22 C23 1.451(18)
C23 C24 1.38(2)
C23 C27 1.49(2)
C24 C28 1.512(18)
C29 N15 1.310(15)
C29 C30 1.414(17)
C30 C31 1.366(18)
C30 C41 1.487(18)
C31 C33 1.393(18)
C31 C42 1.516(18)
C32 N15 1.340(15)
C32 C35 1.427(17)
C32 C33 1.432(16)
C33 C34 1.410(18)
C34 C37 1.352(18)
C35 N16 1.384(14)
C35 C36 1.394(17)
C36 C40 1.410(18)
C36 C37 1.451(17)
C38 N16 1.347(15)
C38 C39 1.360(17)
C39 C40 1.424(17)
C39 C43 1.483(17)
C40 C44 1.473(18)
C45 C46 1.34(2)
C45 N17 1.376(16)
C46 C47 1.35(2)
C46 C57 1.51(2)
C47 C49 1.46(2)
C47 C58 1.51(2)
C48 N17 1.337(16)
C48 C49 1.392(19)
C48 C51 1.461(18)
C49 C50 1.41(2)
C50 C53 1.36(2)
C51 N18 1.321(16)
C51 C52 1.402(18)
C52 C56 1.430(19)
C52 C53 1.43(2)
C54 N18 1.343(15)
C54 C55 1.408(17)
C55 C56 1.347(19)
C55 C59 1.508(19)
C56 C60 1.500(18)
C61 SN19 1.333(15)
C61 C62 1.388(17)
C62 C63 1.392(19)
C62 C73 1.519(18)
C63 C65 1.410(18)
C63 C74 1.517(18)
C64 SN19 1.356(15)
C64 C65 1.414(17)
C64 C67 1.424(16)
C65 C66 1.434(19)
C66 C69 1.324(19)
C67 N20 1.373(15)
C67 C68 1.394(17)
C68 C69 1.416(18)
C68 C72 1.426(18)
C70 N20 1.328(15)
C70 C71 1.394(17)
C71 C72 1.411(18)
C71 C75 1.498(17)
C72 C76 1.523(18)
C77 N21 1.334(16)
C77 C78 1.362(19)
C78 C79 1.43(2)
C78 C89 1.50(2)
C79 C81 1.40(3)
C79 C90 1.52(2)
C80 N21 1.375(17)
C80 C81 1.39(2)
C80 C83 1.42(2)
C81 C82 1.43(3)
C82 C85 1.31(3)
C83 N22 1.35(2)
C83 C84 1.42(2)
C84 C88 1.42(4)
C84 C85 1.46(3)
C86 N22 1.347(19)
C86 C87 1.42(3)
C87 C88 1.37(4)
C87 C91 1.55(3)
C88 C92 1.53(3)
C93 N24 1.311(17)
C93 C94 1.426(19)
C94 C95 1.35(2)
C94 C105 1.52(2)
C95 C97 1.39(2)
C95 C106 1.513(19)
C96 N24 1.342(17)
C96 C97 1.419(18)
C96 C99 1.446(19)
C97 C98 1.43(2)
C98 C101 1.35(2)
C99 C100 1.40(2)
C99 N23 1.399(18)
C100 C104 1.41(2)
C100 C101 1.41(2)
C102 N23 1.319(17)
C102 C103 1.37(2)
C103 C104 1.39(2)
C103 C107 1.54(2)
C104 C108 1.46(2)
N25 C122 1.13(2)
N26 C120 1.09(3)
C109 O1 1.418(19)
C110 O2 1.422(18)
C111 O3 1.412(18)
C112 O4 1.410(16)
C113 O5 1.44(2)
C114 O6 1.412(19)
C115 O7 1.462(19)
C116 O8 1.46(2)
C117 O9 1.47(2)
C118 O10 1.45(2)
C119 C120 1.32(3)
C121 C122 1.46(3)
C123 O11 1.486(19)
O12 C124 1.46(2)
